data_2014538
loop_
_publ_author_name
'Jones, Peter G.'
'Zerbe, Eva-Maria'
'W\"olper, Christoph'

_publ_section_title
;
 Polysulfonylamines. CLXXI.
 [Di(methanesulfonyl)amido-\k<i>N</i>]bis(2-picoline-\k<i>N</i>)copper(I)
;
_journal_issue 10
_journal_name_full 'Acta Crystallographica Section C'
_journal_page_first m529
_journal_page_last m531
_journal_paper_doi 10.1107/S0108270104020499
_journal_volume 60
_journal_year 2004
_chemical_formula_iupac '[Cu (C2 H6 N O4 S2) (C6 H7 N)2]'
_chemical_formula_moiety 'C14 H20 Cu N3 O4 S2'
_chemical_formula_sum 'C14 H20 Cu N3 O4 S2'
_chemical_formula_weight 421.99
_chemical_name_systematic
;
[Bis(methylsulfonyl)amido-\kN]bis(2-picoline-\kN)copper(I)
;
_space_group_IT_number 14
_symmetry_cell_setting monoclinic
_symmetry_space_group_name_Hall '-P 2ybc'
_symmetry_space_group_name_H-M 'P 1 21/c 1'
_atom_sites_solution_hydrogens geom
_atom_sites_solution_primary direct
_atom_sites_solution_secondary difmap
_audit_creation_method SHELXL97
_cell_angle_alpha 90.00
_cell_angle_beta 102.780(4)
_cell_angle_gamma 90.00
_cell_formula_units_Z 4
_cell_length_a 10.2353(6)
_cell_length_b 7.7684(4)
_cell_length_c 23.0287(14)
_cell_measurement_reflns_used 7138
_cell_measurement_temperature 133(2)
_cell_measurement_theta_max 30.5
_cell_measurement_theta_min 2
_cell_volume 1785.69(18)
_computing_cell_refinement 'SAINT (Bruker, 1998)'
_computing_data_collection 'SMART (Bruker, 1998)'
_computing_data_reduction SAINT
_computing_molecular_graphics 'XP (Siemens, 1994)'
_computing_publication_material SHELXL97
_computing_structure_refinement 'SHELXL97 (Sheldrick, 1997)'
_computing_structure_solution 'SHELXS97 (Sheldrick, 1990)'
_diffrn_ambient_temperature 133(2)
_diffrn_detector_area_resol_mean 8.192
_diffrn_measured_fraction_theta_full 0.999
_diffrn_measured_fraction_theta_max 0.999
_diffrn_measurement_device_type 'Bruker SMART 1000 CCD area-detector'
_diffrn_measurement_method '\w and \f'
_diffrn_radiation_monochromator graphite
_diffrn_radiation_source 'fine-focus sealed tube'
_diffrn_radiation_type MoK\a
_diffrn_radiation_wavelength 0.71073
_diffrn_reflns_av_R_equivalents 0.0304
_diffrn_reflns_av_sigmaI/netI 0.0229
_diffrn_reflns_limit_h_max 14
_diffrn_reflns_limit_h_min -14
_diffrn_reflns_limit_k_max 10
_diffrn_reflns_limit_k_min -10
_diffrn_reflns_limit_l_max 32
_diffrn_reflns_limit_l_min -31
_diffrn_reflns_number 35736
_diffrn_reflns_theta_full 30.00
_diffrn_reflns_theta_max 30.03
_diffrn_reflns_theta_min 1.81
_exptl_absorpt_coefficient_mu 1.480
_exptl_absorpt_correction_T_max 0.746
_exptl_absorpt_correction_T_min 0.625
_exptl_absorpt_correction_type multi-scan
_exptl_absorpt_process_details '(SADABS; Bruker, 1998)'
_exptl_crystal_colour colourless
_exptl_crystal_density_diffrn 1.570
_exptl_crystal_density_meas ?
_exptl_crystal_density_method 'not measured'
_exptl_crystal_description block
_exptl_crystal_F_000 872
_exptl_crystal_size_max 0.39
_exptl_crystal_size_mid 0.25
_exptl_crystal_size_min 0.17
_refine_diff_density_max 0.427
_refine_diff_density_min -0.327
_refine_ls_extinction_method none
_refine_ls_goodness_of_fit_ref 1.060
_refine_ls_hydrogen_treatment constr
_refine_ls_matrix_type full
_refine_ls_number_parameters 221
_refine_ls_number_reflns 5215
_refine_ls_number_restraints 0
_refine_ls_restrained_S_all 1.060
_refine_ls_R_factor_all 0.0355
_refine_ls_R_factor_gt 0.0261
_refine_ls_shift/su_max 0.002
_refine_ls_shift/su_mean 0.000
_refine_ls_structure_factor_coef Fsqd
_refine_ls_weighting_details 'calc w = 1/[\s^2^(Fo^2^)+(0.0432P)^2^] where P=(Fo^2^+2Fc^2^)/3'
_refine_ls_weighting_scheme calc
_refine_ls_wR_factor_gt 0.0697
_refine_ls_wR_factor_ref 0.0729
_reflns_number_gt 4267
_reflns_number_total 5215
_reflns_threshold_expression I>2\s(I)
_cod_data_source_file sk1763.cif
_cod_data_source_block I
_cod_depositor_comments
;
The following automatic conversions were performed:

'_exptl_crystal_density_meas' value 'not measured' was changed to '?'
- the value is perceived as not measured.

Automatic conversion script
Id: cif_fix_values 3008 2015-01-20 13:52:24Z robertas 
;
_cod_original_sg_symbol_H-M 'P 21/c'
_cod_database_code 2014538
_cod_database_fobs_code 2014538

loop_
_symmetry_equiv_pos_as_xyz
'x, y, z'
'-x, y+1/2, -z+1/2'
'-x, -y, -z'
'x, -y-1/2, z-1/2'

loop_
_atom_site_label
_atom_site_fract_x
_atom_site_fract_y
_atom_site_fract_z
_atom_site_U_iso_or_equiv
_atom_site_adp_type
_atom_site_calc_flag
_atom_site_refinement_flags
_atom_site_occupancy
_atom_site_disorder_assembly
_atom_site_disorder_group
_atom_site_type_symbol
C1 0.70655(15) 0.1471(2) 0.51204(6) 0.0249(3) Uani d . 1 . . C
H1A 0.7838 0.0691 0.5196 0.030 Uiso calc R 1 . . H
H1B 0.7365 0.2641 0.5058 0.030 Uiso calc R 1 . . H
H1C 0.6416 0.1090 0.4764 0.030 Uiso calc R 1 . . H
C2 0.80651(15) -0.0639(2) 0.70031(7) 0.0263(3) Uani d . 1 . . C
H2A 0.8825 -0.1232 0.7259 0.032 Uiso calc R 1 . . H
H2B 0.7574 -0.1447 0.6707 0.032 Uiso calc R 1 . . H
H2C 0.7467 -0.0198 0.7247 0.032 Uiso calc R 1 . . H
N1 0.73750(10) 0.21799(16) 0.63011(5) 0.0186(2) Uani d . 1 . . N
O1 0.52550(10) 0.27237(16) 0.56227(4) 0.0307(3) Uani d . 1 . . O
O2 0.59185(11) -0.02973(15) 0.58231(5) 0.0305(3) Uani d . 1 . . O
O3 0.93869(10) 0.22316(14) 0.70889(4) 0.0274(2) Uani d . 1 . . O
O4 0.93988(10) 0.03526(15) 0.62317(5) 0.0276(2) Uani d . 1 . . O
S1 0.63064(3) 0.14510(5) 0.573639(15) 0.01933(8) Uani d . 1 . . S
S2 0.86576(3) 0.10869(5) 0.663756(15) 0.01823(8) Uani d . 1 . . S
Cu 0.747080(16) 0.48750(2) 0.639749(7) 0.01940(6) Uani d . 1 . . Cu
N11 0.82445(11) 0.59523(16) 0.57854(5) 0.0194(2) Uani d . 1 . . N
C12 0.95650(14) 0.63068(19) 0.58710(6) 0.0210(3) Uani d . 1 . . C
C13 1.00977(15) 0.7048(2) 0.54267(7) 0.0263(3) Uani d . 1 . . C
H13 1.1028 0.7298 0.5500 0.032 Uiso calc R 1 . . H
C14 0.92847(16) 0.7424(2) 0.48787(7) 0.0290(3) Uani d . 1 . . C
H14 0.9644 0.7924 0.4571 0.035 Uiso calc R 1 . . H
C15 0.79310(16) 0.7052(2) 0.47895(7) 0.0289(3) Uani d . 1 . . C
H15 0.7342 0.7283 0.4417 0.035 Uiso calc R 1 . . H
C16 0.74509(14) 0.6341(2) 0.52514(7) 0.0248(3) Uani d . 1 . . C
H16 0.6518 0.6116 0.5190 0.030 Uiso calc R 1 . . H
C17 1.04282(15) 0.5863(2) 0.64671(7) 0.0296(3) Uani d . 1 . . C
H17A 1.0047 0.6373 0.6782 0.036 Uiso calc R 1 . . H
H17B 1.1333 0.6316 0.6494 0.036 Uiso calc R 1 . . H
H17C 1.0469 0.4609 0.6515 0.036 Uiso calc R 1 . . H
N21 0.67708(12) 0.54473(16) 0.70996(5) 0.0202(2) Uani d . 1 . . N
C22 0.55320(14) 0.61205(19) 0.70606(7) 0.0248(3) Uani d . 1 . . C
C23 0.51098(17) 0.6591(2) 0.75719(8) 0.0343(4) Uani d . 1 . . C
H23 0.4240 0.7062 0.7540 0.041 Uiso calc R 1 . . H
C24 0.59436(18) 0.6381(3) 0.81256(8) 0.0404(4) Uani d . 1 . . C
H24 0.5656 0.6701 0.8475 0.049 Uiso calc R 1 . . H
C25 0.72076(17) 0.5693(3) 0.81626(7) 0.0357(4) Uani d . 1 . . C
H25 0.7807 0.5537 0.8538 0.043 Uiso calc R 1 . . H
C26 0.75772(15) 0.5239(2) 0.76394(7) 0.0254(3) Uani d . 1 . . C
H26 0.8441 0.4758 0.7664 0.031 Uiso calc R 1 . . H
C27 0.46708(16) 0.6334(2) 0.64483(8) 0.0335(4) Uani d . 1 . . C
H27A 0.5118 0.7101 0.6215 0.040 Uiso calc R 1 . . H
H27B 0.3807 0.6833 0.6476 0.040 Uiso calc R 1 . . H
H27C 0.4523 0.5209 0.6252 0.040 Uiso calc R 1 . . H

loop_
_atom_site_aniso_label
_atom_site_aniso_U_11
_atom_site_aniso_U_22
_atom_site_aniso_U_33
_atom_site_aniso_U_12
_atom_site_aniso_U_13
_atom_site_aniso_U_23
C1 0.0248(7) 0.0317(9) 0.0190(7) -0.0039(6) 0.0066(5) -0.0020(6)
C2 0.0267(7) 0.0225(8) 0.0278(8) -0.0019(6) 0.0019(6) 0.0079(6)
N1 0.0188(6) 0.0169(6) 0.0179(5) 0.0011(4) -0.0008(4) -0.0004(4)
O1 0.0212(5) 0.0453(7) 0.0241(5) 0.0103(5) 0.0018(4) 0.0048(5)
O2 0.0307(6) 0.0322(7) 0.0258(6) -0.0157(5) 0.0002(5) 0.0012(4)
O3 0.0276(5) 0.0235(6) 0.0253(5) -0.0037(4) -0.0065(4) -0.0026(4)
O4 0.0228(5) 0.0318(6) 0.0288(6) 0.0064(4) 0.0066(4) -0.0008(5)
S1 0.01599(15) 0.0243(2) 0.01710(16) -0.00216(12) 0.00241(12) 0.00144(12)
S2 0.01779(15) 0.01625(17) 0.01905(16) -0.00044(12) 0.00064(12) -0.00038(12)
Cu 0.01858(9) 0.02048(11) 0.02020(10) -0.00104(6) 0.00658(7) 0.00125(6)
N11 0.0197(5) 0.0173(6) 0.0220(6) 0.0006(4) 0.0061(4) 0.0008(4)
C12 0.0211(6) 0.0211(8) 0.0218(7) -0.0009(5) 0.0072(5) -0.0012(5)
C13 0.0228(7) 0.0326(9) 0.0260(7) -0.0037(6) 0.0105(6) 0.0004(6)
C14 0.0334(8) 0.0309(9) 0.0265(7) 0.0002(7) 0.0148(6) 0.0060(6)
C15 0.0323(8) 0.0317(9) 0.0225(7) 0.0047(7) 0.0056(6) 0.0078(6)
C16 0.0214(7) 0.0254(8) 0.0270(7) 0.0020(6) 0.0039(6) 0.0048(6)
C17 0.0228(7) 0.0413(10) 0.0240(8) -0.0052(7) 0.0036(6) 0.0033(7)
N21 0.0216(6) 0.0161(6) 0.0248(6) -0.0033(4) 0.0094(5) -0.0014(5)
C22 0.0233(7) 0.0175(8) 0.0363(8) -0.0037(5) 0.0127(6) -0.0009(6)
C23 0.0283(8) 0.0295(9) 0.0515(11) -0.0035(6) 0.0224(8) -0.0091(8)
C24 0.0433(10) 0.0473(12) 0.0382(10) -0.0114(8) 0.0250(8) -0.0165(8)
C25 0.0380(9) 0.0453(11) 0.0256(8) -0.0095(8) 0.0107(7) -0.0087(7)
C26 0.0235(7) 0.0269(9) 0.0269(8) -0.0046(6) 0.0079(6) -0.0027(6)
C27 0.0241(7) 0.0329(10) 0.0437(10) 0.0022(7) 0.0077(7) 0.0069(7)

loop_
_atom_type_symbol
_atom_type_description
_atom_type_scat_dispersion_real
_atom_type_scat_dispersion_imag
_atom_type_scat_source
C C 0.0033 0.0016 'International Tables Vol C Tables 4.2.6.8 and 6.1.1.4'
H H 0.0000 0.0000 'International Tables Vol C Tables 4.2.6.8 and 6.1.1.4'
N N 0.0061 0.0033 'International Tables Vol C Tables 4.2.6.8 and 6.1.1.4'
O O 0.0106 0.0060 'International Tables Vol C Tables 4.2.6.8 and 6.1.1.4'
S S 0.1246 0.1234 'International Tables Vol C Tables 4.2.6.8 and 6.1.1.4'
Cu Cu 0.3201 1.2651 'International Tables Vol C Tables 4.2.6.8 and 6.1.1.4'

loop_
_geom_angle_atom_site_label_1
_geom_angle_atom_site_label_2
_geom_angle_atom_site_label_3
_geom_angle
_geom_angle_publ_flag
N11 Cu N21 141.24(5) y
N11 Cu N1 111.54(5) y
N21 Cu N1 107.20(5) y
S1 C1 H1A 109.5 ?
S1 C1 H1B 109.5 ?
H1A C1 H1B 109.5 ?
S1 C1 H1C 109.5 ?
H1A C1 H1C 109.5 ?
H1B C1 H1C 109.5 ?
S2 C2 H2A 109.5 ?
S2 C2 H2B 109.5 ?
H2A C2 H2B 109.5 ?
S2 C2 H2C 109.5 ?
H2A C2 H2C 109.5 ?
H2B C2 H2C 109.5 ?
S1 N1 S2 122.70(8) ?
S1 N1 Cu 116.32(6) ?
S2 N1 Cu 117.36(6) ?
O2 S1 O1 116.99(7) ?
O1 S1 N1 104.63(7) y
O3 S2 N1 104.96(6) y
O2 S1 N1 112.29(6) y
O4 S2 N1 112.68(6) y
O2 S1 C1 107.68(7) ?
O1 S1 C1 106.99(7) ?
N1 S1 C1 107.84(6) ?
O3 S2 O4 116.54(7) ?
O3 S2 C2 107.62(7) ?
O4 S2 C2 107.12(8) ?
N1 S2 C2 107.53(7) ?
C16 N11 C12 117.93(12) y
C16 N11 Cu 119.71(9) ?
C12 N11 Cu 122.35(10) ?
N11 C12 C13 121.42(13) ?
N11 C12 C17 117.05(12) ?
C13 C12 C17 121.53(13) ?
C14 C13 C12 120.43(14) ?
C14 C13 H13 119.8 ?
C12 C13 H13 119.8 ?
C13 C14 C15 118.18(14) ?
C13 C14 H14 120.9 ?
C15 C14 H14 120.9 ?
C16 C15 C14 118.91(14) ?
C16 C15 H15 120.5 ?
C14 C15 H15 120.5 ?
N11 C16 C15 123.10(14) ?
N11 C16 H16 118.4 ?
C15 C16 H16 118.4 ?
C12 C17 H17A 109.5 ?
C12 C17 H17B 109.5 ?
H17A C17 H17B 109.5 ?
C12 C17 H17C 109.5 ?
H17A C17 H17C 109.5 ?
H17B C17 H17C 109.5 ?
C26 N21 C22 118.86(13) y
C26 N21 Cu 118.37(10) ?
C22 N21 Cu 122.70(10) ?
N21 C22 C23 120.45(15) ?
N21 C22 C27 116.87(14) ?
C23 C22 C27 122.68(14) ?
C24 C23 C22 120.50(15) ?
C24 C23 H23 119.7 ?
C22 C23 H23 119.7 ?
C23 C24 C25 118.79(15) ?
C23 C24 H24 120.6 ?
C25 C24 H24 120.6 ?
C24 C25 C26 118.40(16) ?
C24 C25 H25 120.8 ?
C26 C25 H25 120.8 ?
N21 C26 C25 123.00(15) ?
N21 C26 H26 118.5 ?
C25 C26 H26 118.5 ?
C22 C27 H27A 109.5 ?
C22 C27 H27B 109.5 ?
H27A C27 H27B 109.5 ?
C22 C27 H27C 109.5 ?
H27A C27 H27C 109.5 ?
H27B C27 H27C 109.5 ?

loop_
_geom_bond_atom_site_label_1
_geom_bond_atom_site_label_2
_geom_bond_site_symmetry_2
_geom_bond_distance
_geom_bond_publ_flag
C1 S1 . 1.7618(14) ?
C1 H1A . 0.9800 ?
C1 H1B . 0.9800 ?
C1 H1C . 0.9800 ?
C2 S2 . 1.7606(15) ?
C2 H2A . 0.9800 ?
C2 H2B . 0.9800 ?
C2 H2C . 0.9800 ?
N1 S1 . 1.6059(11) ?
N1 S2 . 1.6107(11) ?
O1 S1 . 1.4421(11) ?
O2 S1 . 1.4412(11) ?
O3 S2 . 1.4440(10) ?
O4 S2 . 1.4451(11) ?
Cu N1 . 2.1054(12) y
Cu N11 . 1.9514(12) y
Cu N21 . 1.9589(12) y
N11 C16 . 1.3497(18) ?
N11 C12 . 1.3504(17) ?
C12 C13 . 1.386(2) ?
C12 C17 . 1.499(2) ?
C13 C14 . 1.381(2) ?
C13 H13 . 0.9500 ?
C14 C15 . 1.385(2) ?
C14 H14 . 0.9500 ?
C15 C16 . 1.382(2) ?
C15 H15 . 0.9500 ?
C16 H16 . 0.9500 ?
C17 H17A . 0.9800 ?
C17 H17B . 0.9800 ?
C17 H17C . 0.9800 ?
N21 C26 . 1.3412(19) ?
N21 C22 . 1.3561(18) ?
C22 C23 . 1.390(2) ?
C22 C27 . 1.498(2) ?
C23 C24 . 1.378(3) ?
C23 H23 . 0.9500 ?
C24 C25 . 1.385(2) ?
C24 H24 . 0.9500 ?
C25 C26 . 1.386(2) ?
C25 H25 . 0.9500 ?
C26 H26 . 0.9500 ?
C27 H27A . 0.9800 ?
C27 H27B . 0.9800 ?
C27 H27C . 0.9800 ?

loop_
_geom_hbond_atom_site_label_D
_geom_hbond_atom_site_label_H
_geom_hbond_atom_site_label_A
_geom_hbond_site_symmetry_A
_geom_hbond_distance_DH
_geom_hbond_distance_HA
_geom_hbond_distance_DA
_geom_hbond_angle_DHA
C24 H24 O1 2_656 0.95 2.58 3.531(2) 176
C27 H27A O2 1_565 0.98 2.43 3.371(2) 161
C14 H14 O4 3_766 0.95 2.64 3.5863(19) 174
C15 H15 O1 3_666 0.95 2.64 3.1930(18) 118
C16 H16 O1 3_666 0.95 2.47 3.1278(17) 126
C17 H17A O3 2_756 0.98 2.62 3.4563(19) 143
C1 H1C O2 3_656 0.98 2.55 3.4560(18) 154
C2 H2A O3 2_746 0.98 2.41 3.3908(18) 177
C2 H2B Cu 1_545 0.98 2.94 3.7529(17) 141

loop_
_geom_torsion_atom_site_label_1
_geom_torsion_atom_site_label_2
_geom_torsion_atom_site_label_3
_geom_torsion_atom_site_label_4
_geom_torsion
_geom_torsion_publ_flag
S2 N1 S1 O2 45.26(11) ?
Cu N1 S1 O2 -156.78(7) ?
S2 N1 S1 O1 173.13(8) y
Cu N1 S1 O1 -28.91(8) ?
S2 N1 S1 C1 -73.22(10) ?
Cu N1 S1 C1 84.75(8) ?
S1 N1 S2 O3 176.71(8) y
Cu N1 S2 O3 18.96(8) ?
S1 N1 S2 O4 48.91(11) ?
Cu N1 S2 O4 -108.84(8) ?
S1 N1 S2 C2 -68.90(10) ?
Cu N1 S2 C2 133.35(8) ?
S1 N1 Cu N11 -70.08(8) ?
S2 N1 Cu N11 89.10(7) ?
S1 N1 Cu N21 111.18(7) ?
S2 N1 Cu N21 -89.64(7) ?
N21 Cu N11 C16 -96.18(13) ?
N1 Cu N11 C16 85.74(12) ?
N21 Cu N11 C12 84.91(13) ?
N1 Cu N11 C12 -93.17(12) ?
C16 N11 C12 C13 0.0(2) ?
Cu N11 C12 C13 178.95(11) ?
C16 N11 C12 C17 -179.94(14) ?
Cu N11 C12 C17 -1.01(19) ?
N11 C12 C13 C14 -0.8(2) ?
C17 C12 C13 C14 179.14(15) ?
C12 C13 C14 C15 0.5(2) ?
C13 C14 C15 C16 0.6(2) ?
C12 N11 C16 C15 1.2(2) ?
Cu N11 C16 C15 -177.81(13) ?
C14 C15 C16 N11 -1.5(3) ?
N11 Cu N21 C26 -98.97(13) ?
N1 Cu N21 C26 79.16(11) ?
N11 Cu N21 C22 77.78(14) ?
N1 Cu N21 C22 -104.09(12) ?
C26 N21 C22 C23 0.2(2) ?
Cu N21 C22 C23 -176.49(11) ?
C26 N21 C22 C27 179.78(14) ?
Cu N21 C22 C27 3.05(19) ?
N21 C22 C23 C24 0.0(2) ?
C27 C22 C23 C24 -179.52(16) ?
C22 C23 C24 C25 0.0(3) ?
C23 C24 C25 C26 -0.3(3) ?
C22 N21 C26 C25 -0.5(2) ?
Cu N21 C26 C25 176.36(13) ?
C24 C25 C26 N21 0.5(3) ?
